data_1575145
loop_
_publ_author_name
'Chai, Yuqiao'
'Yang, Yu-Ting'
'Xue, Jin-Peng'

_publ_section_title
;
 Entanglement of spin transition and structural adaptability: manipulating
 the slow spin equilibrium by the guest-mediated fine-tuning of elastic
 frustration.
;
_journal_issue 34
_journal_name_full 'Chemical science'
_journal_page_first 15555
_journal_page_last 15563
_journal_paper_doi 10.1039/d5sc01202c
_journal_volume 16
_journal_year 2025
_chemical_formula_moiety 'C26 H20 Fe N12 Pd, C H4 O, 3(H2 O), 0.5(C H O)'
_chemical_formula_sum 'C27.5 H30.5 Fe N12 O4.5 Pd'
_chemical_formula_weight 763.39
_space_group_crystal_system triclinic
_space_group_IT_number 2
_space_group_name_Hall '-P 1'
_space_group_name_H-M_alt 'P -1'
_atom_sites_solution_hydrogens mixed
_atom_sites_solution_primary iterative
_audit_creation_date 2024-05-23
_audit_creation_method
;
Olex2 1.5
(compiled 2023.08.24 svn.re1ec1418 for OlexSys, GUI svn.r6817)
;
_audit_update_record
;
2024-05-23 deposited with the CCDC.	2025-07-21 downloaded from the CCDC.
;
_cell_angle_alpha 104.57(3)
_cell_angle_beta 99.87(3)
_cell_angle_gamma 90.32(3)
_cell_formula_units_Z 2
_cell_length_a 7.2600(15)
_cell_length_b 14.476(3)
_cell_length_c 15.344(3)
_cell_measurement_reflns_used 5538
_cell_measurement_temperature 85
_cell_measurement_theta_max 26.00
_cell_measurement_theta_min 3.14
_cell_volume 1535.6(6)
_computing_molecular_graphics 'Olex2 1.5 (Dolomanov et al., 2009)'
_computing_publication_material 'Olex2 1.5 (Dolomanov et al., 2009)'
_computing_structure_refinement 'SHELXL 2016/6 (Sheldrick, 2015)'
_computing_structure_solution 'olex2.solve 1.5 (Bourhis et al., 2015)'
_diffrn_ambient_temperature 85
_diffrn_measured_fraction_theta_full 0.661
_diffrn_measured_fraction_theta_max 0.661
_diffrn_measurement_device_type 'Bruker P4'
_diffrn_measurement_method '\w scans'
_diffrn_radiation_monochromator graphite
_diffrn_radiation_type MoK\a
_diffrn_radiation_wavelength 0.71073
_diffrn_reflns_av_R_equivalents 0.1123
_diffrn_reflns_av_unetI/netI 0.1053
_diffrn_reflns_Laue_measured_fraction_full 0.661
_diffrn_reflns_Laue_measured_fraction_max 0.661
_diffrn_reflns_limit_h_max 8
_diffrn_reflns_limit_h_min -8
_diffrn_reflns_limit_k_max 17
_diffrn_reflns_limit_k_min -17
_diffrn_reflns_limit_l_max 18
_diffrn_reflns_limit_l_min -18
_diffrn_reflns_number 5359
_diffrn_reflns_point_group_measured_fraction_full 0.661
_diffrn_reflns_point_group_measured_fraction_max 0.661
_diffrn_reflns_theta_full 25.027
_diffrn_reflns_theta_max 25.027
_diffrn_reflns_theta_min 1.455
_exptl_absorpt_coefficient_mu 1.116
_exptl_absorpt_correction_type none
_exptl_crystal_colour 'clear dark red'
_exptl_crystal_colour_lustre clear
_exptl_crystal_colour_modifier dark
_exptl_crystal_colour_primary red
_exptl_crystal_density_diffrn 1.651
_exptl_crystal_description plate
_exptl_crystal_F_000 775
_refine_diff_density_max 4.466
_refine_diff_density_min -1.919
_refine_diff_density_rms 0.272
_refine_ls_extinction_method none
_refine_ls_goodness_of_fit_ref 1.370
_refine_ls_hydrogen_treatment constr
_refine_ls_matrix_type full
_refine_ls_number_parameters 400
_refine_ls_number_reflns 3590
_refine_ls_number_restraints 375
_refine_ls_restrained_S_all 1.321
_refine_ls_R_factor_all 0.1558
_refine_ls_R_factor_gt 0.1307
_refine_ls_shift/su_max 0.000
_refine_ls_shift/su_mean 0.000
_refine_ls_structure_factor_coef Fsqd
_refine_ls_weighting_details 'w=1/[\s^2^(Fo^2^)+(0.2000P)^2^] where P=(Fo^2^+2Fc^2^)/3'
_refine_ls_weighting_scheme calc
_refine_ls_wR_factor_gt 0.3327
_refine_ls_wR_factor_ref 0.3547
_reflns_Friedel_coverage 0.000
_reflns_number_gt 2605
_reflns_number_total 3590
_reflns_threshold_expression 'I > 2\s(I)'
_cod_data_source_file d5sc01202c2.cif
_cod_data_source_block 85k
_cod_depositor_comments 'Adding full bibliography for 1575144--1575149.cif.'
_cod_original_formula_sum 'C27.50 H30.50 Fe N12 O4.50 Pd'
_cod_database_code 1575145
_shelx_shelxl_version_number 2016/6
_shelx_space_group_comment
;
The symmetry employed for this shelxl refinement is uniquely defined
by the following loop, which should always be used as a source of
symmetry information in preference to the above space-group names.
They are only intended as comments.
;
_olex2_refinement_description
;
1. Fixed Uiso
 At 1.2 times of:
  All C(H) groups
 At 1.5 times of:
  All C(H,H,H) groups, All O(H) groups, All O(H,H) groups
2. Restrained distances
 O5-C28
 1.35 with sigma of 0.02
 O4-C27
 1.3 with sigma of 0.02
3. Rigid bond restraints
 O5, C28
 with sigma for 1-2 distances of 0.01 and sigma for 1-3 distances of 0.02
4. Uiso/Uaniso restraints and constraints
C1 \\sim C7 \\sim C8 \\sim C9 \\sim C10 \\sim C11 \\sim C12 \\sim C13 \\sim C14
\\sim C15 \\sim C16 \\sim C19 \\sim C20 \\sim C21 \\sim C18 \\sim C17 \\sim C22
\\sim C23 \\sim C24 \\sim C25 \\sim C26 \\sim C27 \\sim C28: within 3.8A with
sigma of 0.01 and sigma for terminal atoms of 0.02 within 3.8A
N1 \\sim N2 \\sim N3 \\sim N4 \\sim N5 \\sim N6 \\sim N7 \\sim N8 \\sim N9
\\sim N10 \\sim N11 \\sim N12: within 3.8A with sigma of 0.01 and sigma for
terminal atoms of 0.02 within 3.8A
O1 \\sim O4 \\sim O5 \\sim O2 \\sim O3: within 3.8A with sigma of 0.01 and
sigma for terminal atoms of 0.02 within 3.8A
C28 \\sim C27: within 2A with sigma of 0.01 and sigma for terminal atoms of
0.02 within 2A
Uanis(C8) \\sim Ueq: with sigma of 0.01 and sigma for terminal atoms of 0.02
5. Others
 Fixed Sof: O5(0.5) H5A(0.5)
6.a Riding coordinates:
 C27(H27A,H27B,H27C), O1(H1A,H1B), O4(H4A), O5(H5A), O2(H2A,H2B), O3(H3A,H3B)
6.b Aromatic/amide H refined with riding coordinates:
 C4(H4), C5(H5), C3(H3), C2(H2), C1(H1), C7(H7), C8(H8), C9(H9), C10(H10),
 C11(H11), C16(H16), C19(H19), C20(H20), C18(H18), C17(H17), C22(H22), C23(H23),
  C24(H24), C25(H25), C26(H26)
6.c Fitted hexagon refined as free rotating group:
 C4(C5,C6,C3,C2,C1), C16(C19,C20,C21,C18,C17)
;
_olex2_submission_special_instructions 'No special instructions were received'

loop_
_space_group_symop_operation_xyz
'x, y, z'
'-x, -y, -z'

loop_
_atom_site_label
_atom_site_type_symbol
_atom_site_fract_x
_atom_site_fract_y
_atom_site_fract_z
_atom_site_U_iso_or_equiv
_atom_site_adp_type
_atom_site_occupancy
_atom_site_site_symmetry_order
_atom_site_calc_flag
_atom_site_refinement_flags_posn
_atom_site_refinement_flags_adp
_atom_site_refinement_flags_occupancy
_atom_site_disorder_assembly
_atom_site_disorder_group
C4 C -0.4343(17) 0.0072(7) -0.3153(5) 0.064(5) Uani 1 1 d G . . . .
H4 H -0.432428 0.009816 -0.376408 0.077 Uiso 1 1 calc R U . . .
C5 C -0.3671(16) 0.0855(6) -0.2429(6) 0.051(4) Uani 1 1 d G . . . .
H5 H -0.319289 0.141598 -0.254429 0.061 Uiso 1 1 calc R U . . .
C6 C -0.3697(16) 0.0816(6) -0.1535(5) 0.049(4) Uani 1 1 d G . . . .
C3 C -0.4396(16) -0.0005(7) -0.1365(5) 0.055(4) Uani 1 1 d G . . . .
H3 H -0.441437 -0.003134 -0.075458 0.066 Uiso 1 1 calc R U . . .
C2 C -0.5068(15) -0.0788(6) -0.2090(7) 0.054(4) Uani 1 1 d G . . . .
H2 H -0.554576 -0.134917 -0.197436 0.064 Uiso 1 1 calc R U . . .
C1 C -0.5041(16) -0.0749(6) -0.2984(6) 0.052(4) Uani 1 1 d G . . . .
H1 H -0.550074 -0.128444 -0.347911 0.063 Uiso 1 1 calc R U . . .
C7 C -0.298(2) 0.1686(10) -0.0742(11) 0.049(3) Uani 1 1 d . U . . .
H7 H -0.274756 0.226171 -0.090492 0.059 Uiso 1 1 calc R U . . .
C8 C -0.266(2) 0.1727(11) 0.0089(12) 0.049(3) Uani 1 1 d . U . . .
H8 H -0.281131 0.115517 0.027023 0.059 Uiso 1 1 calc R U . . .
C9 C -0.206(3) 0.2604(11) 0.0802(12) 0.053(3) Uani 1 1 d . U . . .
H9 H -0.187454 0.318703 0.064257 0.063 Uiso 1 1 calc R U . . .
C10 C -0.089(3) 0.4360(11) 0.2238(12) 0.054(3) Uani 1 1 d . U . . .
H10 H -0.092957 0.453804 0.168032 0.065 Uiso 1 1 calc R U . . .
C11 C -0.098(2) 0.3538(11) 0.3216(12) 0.051(3) Uani 1 1 d . U . . .
H11 H -0.107452 0.302021 0.348552 0.061 Uiso 1 1 calc R U . . .
C12 C 0.296(3) 0.6402(10) 0.4757(10) 0.044(3) Uani 1 1 d . U . . .
C13 C 0.693(3) 0.6398(11) 0.4722(10) 0.043(3) Uani 1 1 d . U . . .
C14 C 0.680(2) 0.8335(10) 0.4594(10) 0.041(3) Uani 1 1 d . U . . .
C15 C 0.297(2) 0.8347(10) 0.4637(10) 0.041(3) Uani 1 1 d . U . . .
C16 C -0.4255(17) 0.5844(7) -0.3252(5) 0.060(3) Uani 1 1 d G U . . .
H16 H -0.457134 0.552024 -0.388246 0.072 Uiso 1 1 calc R U . . .
C19 C -0.3376(17) 0.6752(6) -0.2990(5) 0.055(2) Uani 1 1 d G U . . .
H19 H -0.309158 0.704825 -0.344085 0.066 Uiso 1 1 calc R U . . .
C20 C -0.2913(16) 0.7226(5) -0.2068(6) 0.055(2) Uani 1 1 d G U . . .
H20 H -0.231198 0.784677 -0.188842 0.066 Uiso 1 1 calc R U . . .
C21 C -0.3329(17) 0.6793(7) -0.1408(4) 0.056(2) Uani 1 1 d G U . . .
C18 C -0.4208(17) 0.5885(7) -0.1670(6) 0.057(2) Uani 1 1 d G U . . .
H18 H -0.449189 0.558927 -0.121917 0.068 Uiso 1 1 calc R U . . .
C17 C -0.4671(16) 0.5411(6) -0.2592(7) 0.056(3) Uani 1 1 d G U . . .
H17 H -0.527151 0.479073 -0.277160 0.067 Uiso 1 1 calc R U . . .
C22 C -0.287(3) 0.7278(11) -0.0431(12) 0.056(2) Uani 1 1 d . U . . .
H22 H -0.311197 0.692036 -0.001868 0.067 Uiso 1 1 calc R U . . .
C23 C -0.214(3) 0.8175(11) -0.0056(12) 0.054(3) Uani 1 1 d . U . . .
H23 H -0.182420 0.853278 -0.045427 0.065 Uiso 1 1 calc R U . . .
C24 C -0.181(3) 0.8630(11) 0.0914(13) 0.056(3) Uani 1 1 d . U . . .
H24 H -0.211341 0.829351 0.133267 0.067 Uiso 1 1 calc R U . . .
C25 C -0.035(2) 1.0821(11) 0.2537(12) 0.053(3) Uani 1 1 d . U . . .
H25 H -0.025133 1.127559 0.219363 0.064 Uiso 1 1 calc R U . . .
C26 C -0.077(3) 0.9525(12) 0.2905(12) 0.055(3) Uani 1 1 d . U . . .
H26 H -0.101559 0.887455 0.288758 0.066 Uiso 1 1 calc R U . . .
C27 C -0.149(3) 0.5662(16) 0.0746(17) 0.096(5) Uani 1 1 d D U . . .
H27A H -0.067888 0.533526 0.063446 0.144 Uiso 1 1 d R U . . .
H27B H -0.111628 0.592806 0.126896 0.144 Uiso 1 1 d R U . . .
H27C H -0.103608 0.613906 0.058866 0.144 Uiso 1 1 d R U . . .
Fe1 Fe 0.000000 0.500000 0.500000 0.0432(9) Uani 1 2 d S . P . .
Fe2 Fe 0.000000 1.000000 0.500000 0.0443(9) Uani 1 2 d S . P . .
N1 N -0.178(2) 0.2585(9) 0.1647(9) 0.050(3) Uani 1 1 d . U . . .
N2 N -0.128(2) 0.3461(9) 0.2290(9) 0.050(3) Uani 1 1 d . U . . .
N3 N -0.046(2) 0.4934(8) 0.3025(9) 0.050(2) Uani 1 1 d . U . . .
N4 N -0.0543(18) 0.4408(8) 0.3661(9) 0.045(2) Uani 1 1 d . U . . .
N5 N 0.190(2) 0.5896(8) 0.4854(8) 0.044(3) Uani 1 1 d . U . . .
N6 N 0.807(2) 0.5894(8) 0.4824(8) 0.042(3) Uani 1 1 d . . . . .
N7 N 0.782(2) 0.8907(9) 0.4589(9) 0.048(3) Uani 1 1 d . . . . .
N8 N 0.192(2) 0.8918(9) 0.4684(9) 0.049(3) Uani 1 1 d . U . . .
N9 N -0.112(2) 0.9474(8) 0.1203(9) 0.050(3) Uani 1 1 d . U . . .
N10 N -0.0815(19) 0.9860(8) 0.2146(9) 0.047(3) Uani 1 1 d . U . . .
N11 N -0.006(2) 1.1033(8) 0.3427(9) 0.048(3) Uani 1 1 d . U . . .
N12 N -0.038(2) 1.0179(8) 0.3623(9) 0.047(2) Uani 1 1 d . U . . .
O1 O -0.0400(16) 0.6956(7) 0.3297(9) 0.061(3) Uani 1 1 d . U . . .
H1A H -0.040755 0.647637 0.329463 0.091 Uiso 1 1 d R U . . .
H1B H -0.100215 0.736767 0.337553 0.091 Uiso 1 1 d R U . . .
O4 O -0.329(3) 0.5320(12) 0.0546(13) 0.123(5) Uani 1 1 d D U . . .
H4A H -0.401173 0.562104 0.047562 0.185 Uiso 1 1 d R U . . .
Pd1 Pd 0.49000(17) 0.73451(7) 0.46423(8) 0.0439(6) Uani 1 1 d . . . . .
C28 C 0.000000 0.500000 0.000000 0.120(9) Uani 1 2 d DS U P . .
O5 O -0.136(4) 0.433(2) -0.018(3) 0.115(6) Uani 0.5 1 d D U P . .
H5A H -0.222076 0.451986 -0.003875 0.173 Uiso 0.5 1 d R U P . .
O2 O -0.365(2) 0.6947(8) 0.1991(10) 0.080(3) Uani 1 1 d . U . . .
H2A H -0.324837 0.676017 0.165159 0.120 Uiso 1 1 d R U . . .
H2B H -0.468657 0.709787 0.201909 0.120 Uiso 1 1 d R U . . .
O3 O -0.246(3) 0.3445(12) -0.2152(13) 0.113(5) Uani 1 1 d . U . . .
H3A H -0.145179 0.327458 -0.215250 0.170 Uiso 1 1 d R U . . .
H3B H -0.275069 0.393798 -0.185340 0.170 Uiso 1 1 d R U . . .

loop_
_atom_site_aniso_label
_atom_site_aniso_U_11
_atom_site_aniso_U_22
_atom_site_aniso_U_33
_atom_site_aniso_U_23
_atom_site_aniso_U_13
_atom_site_aniso_U_12
C4 0.086(16) 0.076(11) 0.033(10) 0.013(8) 0.017(11) 0.013(10)
C5 0.062(12) 0.056(8) 0.029(9) 0.000(7) 0.007(9) -0.010(7)
C6 0.051(12) 0.077(10) 0.007(7) -0.003(7) -0.005(8) -0.006(8)
C3 0.053(12) 0.083(11) 0.028(9) 0.012(8) 0.008(9) -0.009(8)
C2 0.060(13) 0.054(8) 0.035(10) -0.002(7) -0.002(10) -0.018(8)
C1 0.053(12) 0.068(9) 0.025(9) -0.005(7) 0.005(9) -0.009(8)
C7 0.058(7) 0.056(6) 0.034(6) 0.007(5) 0.017(6) -0.007(5)
C8 0.057(6) 0.055(5) 0.033(5) 0.000(5) 0.016(5) -0.005(5)
C9 0.062(6) 0.055(5) 0.041(6) 0.010(5) 0.012(5) -0.005(5)
C10 0.065(7) 0.059(6) 0.042(7) 0.014(5) 0.014(6) 0.002(6)
C11 0.060(8) 0.054(6) 0.044(7) 0.021(5) 0.014(6) 0.002(6)
C12 0.052(7) 0.055(6) 0.018(6) -0.002(5) -0.003(6) -0.008(6)
C13 0.050(7) 0.055(6) 0.017(6) 0.004(5) -0.002(6) -0.011(6)
C14 0.052(7) 0.048(6) 0.017(6) -0.002(5) 0.005(6) -0.011(5)
C15 0.049(7) 0.051(6) 0.015(6) -0.003(5) 0.000(6) -0.011(6)
C16 0.073(6) 0.065(5) 0.036(5) 0.002(4) 0.012(5) -0.001(5)
C19 0.070(6) 0.063(5) 0.030(4) 0.005(4) 0.015(5) 0.000(4)
C20 0.070(5) 0.062(4) 0.029(4) 0.005(4) 0.014(4) -0.001(4)
C21 0.070(5) 0.065(4) 0.030(4) 0.006(4) 0.014(4) -0.001(4)
C18 0.072(5) 0.065(4) 0.033(4) 0.008(4) 0.012(4) -0.003(4)
C17 0.071(6) 0.061(5) 0.031(4) 0.003(4) 0.013(5) 0.000(4)
C22 0.071(5) 0.064(4) 0.032(4) 0.008(4) 0.014(4) -0.003(4)
C23 0.069(6) 0.066(5) 0.029(5) 0.010(4) 0.015(5) -0.006(5)
C24 0.066(6) 0.063(5) 0.037(5) 0.010(5) 0.010(5) -0.007(5)
C25 0.060(8) 0.060(6) 0.039(7) 0.009(5) 0.011(6) -0.010(6)
C26 0.064(8) 0.063(6) 0.037(7) 0.009(6) 0.009(7) -0.007(6)
C27 0.122(12) 0.100(10) 0.057(10) 0.017(9) -0.001(10) 0.004(10)
Fe1 0.050(2) 0.0518(16) 0.0239(17) 0.0011(13) 0.0092(16) -0.0059(14)
Fe2 0.054(2) 0.0475(15) 0.0281(18) 0.0023(13) 0.0097(17) -0.0056(14)
N1 0.057(6) 0.058(5) 0.027(5) 0.001(4) 0.001(5) -0.007(5)
N2 0.057(6) 0.060(5) 0.027(5) 0.000(4) 0.008(5) -0.007(5)
N3 0.056(6) 0.058(5) 0.030(5) 0.002(4) 0.007(5) -0.006(4)
N4 0.050(6) 0.057(5) 0.023(5) -0.001(4) 0.010(5) -0.005(4)
N5 0.054(6) 0.055(5) 0.017(5) -0.004(4) 0.011(5) -0.001(5)
N6 0.053(9) 0.050(6) 0.016(6) 0.004(5) -0.002(6) -0.010(6)
N7 0.056(10) 0.053(7) 0.030(7) 0.004(6) 0.004(7) 0.001(6)
N8 0.062(8) 0.059(6) 0.021(6) 0.005(5) 0.001(6) -0.003(6)
N9 0.060(6) 0.055(5) 0.027(5) 0.000(4) 0.005(5) -0.003(5)
N10 0.054(6) 0.056(5) 0.025(5) -0.001(4) 0.008(5) -0.005(5)
N11 0.060(6) 0.052(5) 0.032(5) 0.007(4) 0.010(5) -0.003(5)
N12 0.058(6) 0.058(5) 0.021(4) 0.001(4) 0.012(5) -0.001(4)
O1 0.048(6) 0.044(5) 0.081(8) 0.004(5) 0.005(6) -0.009(4)
O4 0.146(13) 0.135(10) 0.080(10) 0.020(9) 0.011(10) -0.035(10)
Pd1 0.0503(10) 0.0529(8) 0.0251(8) 0.0020(5) 0.0096(7) -0.0053(5)
C28 0.133(19) 0.127(17) 0.079(18) -0.003(16) 0.003(18) 0.003(13)
O5 0.129(14) 0.127(12) 0.076(12) 0.016(10) -0.002(12) -0.007(10)
O2 0.075(8) 0.084(6) 0.073(8) 0.012(6) 0.000(7) -0.006(6)
O3 0.117(13) 0.134(11) 0.078(11) 0.007(9) 0.015(11) -0.004(9)

loop_
_atom_type_symbol
_atom_type_description
_atom_type_scat_dispersion_real
_atom_type_scat_dispersion_imag
_atom_type_scat_source
C C 0.0033 0.0016 'International Tables Vol C Tables 4.2.6.8 and 6.1.1.4'
H H 0.0000 0.0000 'International Tables Vol C Tables 4.2.6.8 and 6.1.1.4'
Fe Fe 0.3463 0.8444 'International Tables Vol C Tables 4.2.6.8 and 6.1.1.4'
N N 0.0061 0.0033 'International Tables Vol C Tables 4.2.6.8 and 6.1.1.4'
O O 0.0106 0.0060 'International Tables Vol C Tables 4.2.6.8 and 6.1.1.4'
Pd Pd -0.9988 1.0072 'International Tables Vol C Tables 4.2.6.8 and 6.1.1.4'

loop_
_geom_angle_atom_site_label_1
_geom_angle_atom_site_label_2
_geom_angle_atom_site_label_3
_geom_angle
_geom_angle_site_symmetry_1
_geom_angle_site_symmetry_3
_geom_angle_publ_flag
C5 C4 H4 120.0 . . ?
C5 C4 C1 120.0 . . ?
C1 C4 H4 120.0 . . ?
C4 C5 H5 120.0 . . ?
C4 C5 C6 120.0 . . ?
C6 C5 H5 120.0 . . ?
C5 C6 C7 119.6(8) . . ?
C3 C6 C5 120.0 . . ?
C3 C6 C7 120.4(8) . . ?
C6 C3 H3 120.0 . . ?
C6 C3 C2 120.0 . . ?
C2 C3 H3 120.0 . . ?
C3 C2 H2 120.0 . . ?
C1 C2 C3 120.0 . . ?
C1 C2 H2 120.0 . . ?
C4 C1 H1 120.0 . . ?
C2 C1 C4 120.0 . . ?
C2 C1 H1 120.0 . . ?
C6 C7 H7 116.2 . . ?
C8 C7 C6 127.7(14) . . ?
C8 C7 H7 116.2 . . ?
C7 C8 H8 118.1 . . ?
C7 C8 C9 123.8(15) . . ?
C9 C8 H8 118.1 . . ?
C8 C9 H9 120.1 . . ?
N1 C9 C8 119.7(14) . . ?
N1 C9 H9 120.1 . . ?
N2 C10 H10 124.1 . . ?
N3 C10 H10 124.1 . . ?
N3 C10 N2 111.8(14) . . ?
N2 C11 H11 125.0 . . ?
N4 C11 H11 125.0 . . ?
N4 C11 N2 110.1(12) . . ?
N5 C12 Pd1 177.4(14) . . ?
N6 C13 Pd1 175.6(14) . . ?
N7 C14 Pd1 177.4(14) . . ?
N8 C15 Pd1 176.3(13) . . ?
C19 C16 H16 120.0 . . ?
C19 C16 C17 120.0 . . ?
C17 C16 H16 120.0 . . ?
C16 C19 H19 120.0 . . ?
C20 C19 C16 120.0 . . ?
C20 C19 H19 120.0 . . ?
C19 C20 H20 120.0 . . ?
C19 C20 C21 120.0 . . ?
C21 C20 H20 120.0 . . ?
C20 C21 C22 121.2(9) . . ?
C18 C21 C20 120.0 . . ?
C18 C21 C22 118.8(9) . . ?
C21 C18 H18 120.0 . . ?
C21 C18 C17 120.0 . . ?
C17 C18 H18 120.0 . . ?
C16 C17 H17 120.0 . . ?
C18 C17 C16 120.0 . . ?
C18 C17 H17 120.0 . . ?
C21 C22 H22 116.5 . . ?
C23 C22 C21 127.1(14) . . ?
C23 C22 H22 116.5 . . ?
C22 C23 H23 117.8 . . ?
C22 C23 C24 124.4(15) . . ?
C24 C23 H23 117.8 . . ?
C23 C24 H24 120.1 . . ?
N9 C24 C23 119.9(15) . . ?
N9 C24 H24 120.1 . . ?
N10 C25 H25 123.7 . . ?
N11 C25 H25 123.7 . . ?
N11 C25 N10 112.6(13) . . ?
N10 C26 H26 124.2 . . ?
N12 C26 H26 124.2 . . ?
N12 C26 N10 111.7(13) . . ?
H27A C27 H27B 101.3 . . ?
H27A C27 H27C 94.9 . . ?
H27B C27 H27C 89.2 . . ?
O4 C27 H27A 121.8 . . ?
O4 C27 H27B 115.7 . . ?
O4 C27 H27C 127.0 . . ?
N4 Fe1 N4 180.0 . 2_566 ?
N5 Fe1 N4 88.6(5) 2_566 . ?
N5 Fe1 N4 91.4(5) . . ?
N5 Fe1 N4 88.6(5) . 2_566 ?
N5 Fe1 N4 91.4(5) 2_566 2_566 ?
N5 Fe1 N5 180.0 2_566 . ?
N6 Fe1 N4 91.4(5) 1_455 2_566 ?
N6 Fe1 N4 88.6(5) 2_666 2_566 ?
N6 Fe1 N4 88.6(5) 1_455 . ?
N6 Fe1 N4 91.4(5) 2_666 . ?
N6 Fe1 N5 90.3(5) 2_666 2_566 ?
N6 Fe1 N5 90.3(5) 1_455 . ?
N6 Fe1 N5 89.7(5) 2_666 . ?
N6 Fe1 N5 89.7(5) 1_455 2_566 ?
N6 Fe1 N6 180.0 2_666 1_455 ?
N7 Fe2 N7 180.0 2_676 1_455 ?
N7 Fe2 N12 89.5(5) 2_676 . ?
N7 Fe2 N12 90.5(5) 1_455 . ?
N7 Fe2 N12 90.5(5) 2_676 2_576 ?
N7 Fe2 N12 89.5(5) 1_455 2_576 ?
N8 Fe2 N7 92.0(5) . 2_676 ?
N8 Fe2 N7 88.0(5) 2_576 2_676 ?
N8 Fe2 N7 88.0(5) . 1_455 ?
N8 Fe2 N7 92.0(5) 2_576 1_455 ?
N8 Fe2 N8 180.0(6) 2_576 . ?
N8 Fe2 N12 88.9(5) 2_576 . ?
N8 Fe2 N12 91.1(5) . . ?
N8 Fe2 N12 91.1(5) 2_576 2_576 ?
N8 Fe2 N12 88.8(5) . 2_576 ?
N12 Fe2 N12 180.0 2_576 . ?
C9 N1 N2 116.3(13) . . ?
C10 N2 C11 103.6(13) . . ?
C10 N2 N1 134.5(13) . . ?
C11 N2 N1 121.8(12) . . ?
C10 N3 N4 107.0(12) . . ?
C11 N4 Fe1 130.4(11) . . ?
C11 N4 N3 107.4(13) . . ?
N3 N4 Fe1 122.2(9) . . ?
C12 N5 Fe1 178.8(15) . . ?
C13 N6 Fe1 178.8(14) . 1_655 ?
C14 N7 Fe2 162.7(13) . 1_655 ?
C15 N8 Fe2 170.8(12) . . ?
C24 N9 N10 116.7(13) . . ?
C25 N10 N9 122.1(12) . . ?
C26 N10 C25 101.3(14) . . ?
C26 N10 N9 136.6(12) . . ?
C25 N11 N12 103.9(12) . . ?
C26 N12 Fe2 125.7(10) . . ?
C26 N12 N11 110.6(12) . . ?
N11 N12 Fe2 123.5(9) . . ?
H1A O1 H1B 139.9 . . ?
C27 O4 H4A 120.4 . . ?
C12 Pd1 C13 91.4(6) . . ?
C12 Pd1 C15 90.4(6) . . ?
C14 Pd1 C12 176.7(6) . . ?
C14 Pd1 C13 90.3(6) . . ?
C14 Pd1 C15 87.8(6) . . ?
C15 Pd1 C13 176.3(6) . . ?
C27 C28 H27A 16.7(5) 2_565 2_565 ?
C27 C28 H27A 163.3 2_565 . ?
H27A C28 H27A 180.0 . 2_565 ?
C28 C28 C27 0(10) 2_565 2_565 ?
C28 C28 H27A 0(10) 2_565 2_565 ?
C28 C28 H27A 0.0 2_565 . ?
C28 C28 O5 0(10) 2_565 2_565 ?
C28 C28 O5 0(10) 2_565 . ?
O5 C28 C27 97.2(18) . 2_565 ?
O5 C28 C27 82.8(18) 2_565 2_565 ?
O5 C28 H27A 84(2) 2_565 2_565 ?
O5 C28 H27A 95.6 2_565 . ?
O5 C28 H27A 96(2) . 2_565 ?
O5 C28 H27A 84.4 . . ?
O5 C28 O5 180.0 2_565 . ?
C28 O5 C28 0.0 2_565 . ?
C28 O5 H5A 111.7 . . ?
C28 O5 H5A 111.7 2_565 . ?
H2A O2 H2B 132.4 . . ?
H3A O3 H3B 126.0 . . ?

loop_
_geom_bond_atom_site_label_1
_geom_bond_atom_site_label_2
_geom_bond_distance
_geom_bond_site_symmetry_2
_geom_bond_publ_flag
C4 H4 0.9500 . ?
C4 C5 1.3900 . ?
C4 C1 1.3900 . ?
C5 H5 0.9500 . ?
C5 C6 1.3900 . ?
C6 C3 1.3900 . ?
C6 C7 1.530(17) . ?
C3 H3 0.9500 . ?
C3 C2 1.3900 . ?
C2 H2 0.9500 . ?
C2 C1 1.3900 . ?
C1 H1 0.9500 . ?
C7 H7 0.9500 . ?
C7 C8 1.24(2) . ?
C8 H8 0.9500 . ?
C8 C9 1.46(2) . ?
C9 H9 0.9500 . ?
C9 N1 1.28(2) . ?
C10 H10 0.9500 . ?
C10 N2 1.354(18) . ?
C10 N3 1.27(2) . ?
C11 H11 0.9500 . ?
C11 N2 1.38(2) . ?
C11 N4 1.281(19) . ?
C12 N5 1.11(2) . ?
C12 Pd1 2.017(17) . ?
C13 N6 1.12(2) . ?
C13 Pd1 2.030(18) . ?
C14 N7 1.11(2) . ?
C14 Pd1 2.006(16) . ?
C15 N8 1.13(2) . ?
C15 Pd1 2.024(17) . ?
C16 H16 0.9500 . ?
C16 C19 1.3900 . ?
C16 C17 1.3900 . ?
C19 H19 0.9500 . ?
C19 C20 1.3900 . ?
C20 H20 0.9500 . ?
C20 C21 1.3900 . ?
C21 C18 1.3900 . ?
C21 C22 1.46(2) . ?
C18 H18 0.9500 . ?
C18 C17 1.3900 . ?
C17 H17 0.9500 . ?
C22 H22 0.9500 . ?
C22 C23 1.34(2) . ?
C23 H23 0.9500 . ?
C23 C24 1.45(3) . ?
C24 H24 0.9500 . ?
C24 N9 1.258(19) . ?
C25 H25 0.9500 . ?
C25 N10 1.383(19) . ?
C25 N11 1.30(2) . ?
C26 H26 0.9500 . ?
C26 N10 1.37(2) . ?
C26 N12 1.25(2) . ?
C27 H27A 0.7729 . ?
C27 H27B 0.7965 . ?
C27 H27C 0.8680 . ?
C27 O4 1.348(17) . ?
Fe1 N4 1.986(12) . ?
Fe1 N4 1.986(12) 2_566 ?
Fe1 N5 1.966(14) 2_566 ?
Fe1 N5 1.966(14) . ?
Fe1 N6 1.943(14) 1_455 ?
Fe1 N6 1.943(14) 2_666 ?
Fe2 N7 2.130(14) 1_455 ?
Fe2 N7 2.130(14) 2_676 ?
Fe2 N8 2.121(14) . ?
Fe2 N8 2.121(14) 2_576 ?
Fe2 N12 2.164(12) 2_576 ?
Fe2 N12 2.164(12) . ?
N1 N2 1.399(18) . ?
N3 N4 1.390(16) . ?
N9 N10 1.390(18) . ?
N11 N12 1.372(15) . ?
O1 H1A 0.6934 . ?
O1 H1B 0.7387 . ?
O4 H4A 0.6963 . ?
C28 H27A 1.1643 . ?
C28 C28 0.0000 2_565 ?
C28 O5 1.327(18) 2_565 ?
C28 O5 1.327(18) . ?
O5 H5A 0.7331 . ?
O2 H2A 0.6430 . ?
O2 H2B 0.7874 . ?
O3 H3A 0.7751 . ?
O3 H3B 0.7956 . ?

loop_
_geom_torsion_atom_site_label_1
_geom_torsion_atom_site_label_2
_geom_torsion_atom_site_label_3
_geom_torsion_atom_site_label_4
_geom_torsion
_geom_torsion_site_symmetry_1
_geom_torsion_site_symmetry_2
_geom_torsion_site_symmetry_3
_geom_torsion_site_symmetry_4
_geom_torsion_publ_flag
C4 C5 C6 C3 0.0 . . . . ?
C4 C5 C6 C7 -179.2(12) . . . . ?
C5 C4 C1 C2 0.0 . . . . ?
C5 C6 C3 C2 0.0 . . . . ?
C5 C6 C7 C8 -168.9(16) . . . . ?
C6 C3 C2 C1 0.0 . . . . ?
C6 C7 C8 C9 -176.8(14) . . . . ?
C3 C6 C7 C8 12(2) . . . . ?
C3 C2 C1 C4 0.0 . . . . ?
C1 C4 C5 C6 0.0 . . . . ?
C7 C6 C3 C2 179.2(12) . . . . ?
C7 C8 C9 N1 179.2(17) . . . . ?
C8 C9 N1 N2 -177.4(14) . . . . ?
C9 N1 N2 C10 -5(3) . . . . ?
C9 N1 N2 C11 178.8(16) . . . . ?
C10 N3 N4 C11 1.3(19) . . . . ?
C10 N3 N4 Fe1 -179.6(12) . . . . ?
C16 C19 C20 C21 0.0 . . . . ?
C19 C16 C17 C18 0.0 . . . . ?
C19 C20 C21 C18 0.0 . . . . ?
C19 C20 C21 C22 -179.6(13) . . . . ?
C20 C21 C18 C17 0.0 . . . . ?
C20 C21 C22 C23 4(2) . . . . ?
C21 C18 C17 C16 0.0 . . . . ?
C21 C22 C23 C24 176.6(17) . . . . ?
C18 C21 C22 C23 -175.1(16) . . . . ?
C17 C16 C19 C20 0.0 . . . . ?
C22 C21 C18 C17 179.6(13) . . . . ?
C22 C23 C24 N9 180.0(17) . . . . ?
C23 C24 N9 N10 -179.0(16) . . . . ?
C24 N9 N10 C25 -169.5(16) . . . . ?
C24 N9 N10 C26 13(3) . . . . ?
C25 N11 N12 C26 1.4(19) . . . . ?
C25 N11 N12 Fe2 176.6(12) . . . . ?
C27 C28 O5 C28 0(100) 2_565 . . 2_565 ?
N2 C10 N3 N4 1(2) . . . . ?
N2 C11 N4 Fe1 178.3(11) . . . . ?
N2 C11 N4 N3 -2.7(19) . . . . ?
N3 C10 N2 C11 -2(2) . . . . ?
N3 C10 N2 N1 -178.6(17) . . . . ?
N4 C11 N2 C10 3.0(19) . . . . ?
N4 C11 N2 N1 -180.0(13) . . . . ?
N10 C25 N11 N12 -0.9(19) . . . . ?
N10 C26 N12 Fe2 -176.5(10) . . . . ?
N10 C26 N12 N11 -1(2) . . . . ?
N11 C25 N10 C26 0(2) . . . . ?
N11 C25 N10 N9 -178.0(15) . . . . ?
N12 C26 N10 C25 1(2) . . . . ?
N12 C26 N10 N9 178.5(17) . . . . ?
